data_4038508
loop_
_publ_author_name
'Gao, Shenghua'
'Gao, Xuezhi'
'Wu, Zenong'
'Li, Houyong'
'Yang, Zhezhou'
'Zhang, Fuli'

_publ_section_title
;
 Process for (<i>S</i>)-Ketamine and (<i>S</i>)-Norketamine via Resolution
 Combined with Racemization.
;
_journal_issue 13
_journal_name_full 'The Journal of organic chemistry'
_journal_page_first 8656
_journal_page_last 8664
_journal_paper_doi 10.1021/acs.joc.0c01090
_journal_volume 85
_journal_year 2020
_chemical_absolute_configuration ad
_chemical_formula_sum 'C12 H13 Cl O2'
_chemical_formula_weight 224.67
_space_group_crystal_system orthorhombic
_space_group_IT_number 19
_space_group_name_Hall 'P 2ac 2ab'
_space_group_name_H-M_alt 'P 21 21 21'
_atom_sites_solution_hydrogens mixed
_audit_creation_method SHELXL-2013
_cell_angle_alpha 90
_cell_angle_beta 90
_cell_angle_gamma 90
_cell_formula_units_Z 4
_cell_length_a 7.2414(8)
_cell_length_b 8.1329(8)
_cell_length_c 18.752(3)
_cell_measurement_reflns_used 3845
_cell_measurement_temperature 293(2)
_cell_measurement_theta_max 54.964
_cell_measurement_theta_min 4.344
_cell_volume 1104.4(2)
_computing_cell_refinement 'Bruker SAINT'
_computing_data_collection 'Bruker APEX2'
_computing_data_reduction 'Bruker SAINT'
_computing_molecular_graphics 'Bruker SHELXTL'
_computing_publication_material 'Bruker SHELXTL'
_computing_structure_refinement 'SHELXL-2013 (Sheldrick, 2013)'
_computing_structure_solution 'SHELXS-97 (Sheldrick 2008)'
_diffrn_ambient_temperature 293(2)
_diffrn_measured_fraction_theta_full 0.975
_diffrn_measured_fraction_theta_max 0.976
_diffrn_measurement_device_type 'Bruker APEX-II CCD'
_diffrn_measurement_method '\f and \w scans'
_diffrn_radiation_type MoK\a
_diffrn_radiation_wavelength 0.71073
_diffrn_reflns_av_R_equivalents 0.0210
_diffrn_reflns_av_unetI/netI 0.0285
_diffrn_reflns_Laue_measured_fraction_full 0.975
_diffrn_reflns_Laue_measured_fraction_max 0.976
_diffrn_reflns_limit_h_max 8
_diffrn_reflns_limit_h_min -8
_diffrn_reflns_limit_k_max 10
_diffrn_reflns_limit_k_min -9
_diffrn_reflns_limit_l_max 23
_diffrn_reflns_limit_l_min -18
_diffrn_reflns_number 5396
_diffrn_reflns_point_group_measured_fraction_full 0.980
_diffrn_reflns_point_group_measured_fraction_max 0.982
_diffrn_reflns_theta_full 25.242
_diffrn_reflns_theta_max 25.988
_diffrn_reflns_theta_min 3.767
_exptl_absorpt_coefficient_mu 0.322
_exptl_absorpt_correction_T_max 0.7456
_exptl_absorpt_correction_T_min 0.6427
_exptl_absorpt_correction_type multi-scan
_exptl_absorpt_process_details sadabs
_exptl_crystal_colour colorless
_exptl_crystal_density_diffrn 1.351
_exptl_crystal_description prismatic
_exptl_crystal_F_000 472
_exptl_crystal_size_max 0.200
_exptl_crystal_size_mid 0.160
_exptl_crystal_size_min 0.130
_refine_diff_density_max 0.152
_refine_diff_density_min -0.130
_refine_diff_density_rms 0.024
_refine_ls_abs_structure_details
; 
 Flack x determined using 793 quotients [(I+)-(I-)]/[(I+)+(I-)] 
 (Parsons and Flack (2004), Acta Cryst. A60, s61). 
;
_refine_ls_abs_structure_Flack 0.02(3)
_refine_ls_extinction_method none
_refine_ls_goodness_of_fit_ref 1.047
_refine_ls_hydrogen_treatment mixed
_refine_ls_matrix_type full
_refine_ls_number_parameters 140
_refine_ls_number_reflns 2122
_refine_ls_number_restraints 0
_refine_ls_restrained_S_all 1.047
_refine_ls_R_factor_all 0.0306
_refine_ls_R_factor_gt 0.0279
_refine_ls_shift/su_max 0.000
_refine_ls_shift/su_mean 0.000
_refine_ls_structure_factor_coef Fsqd
_refine_ls_weighting_details 'w=1/[\s^2^(Fo^2^)+(0.0340P)^2^+0.0880P] where P=(Fo^2^+2Fc^2^)/3'
_refine_ls_weighting_scheme calc
_refine_ls_wR_factor_gt 0.0673
_refine_ls_wR_factor_ref 0.0692
_reflns_Friedel_coverage 0.703
_reflns_Friedel_fraction_full 0.989
_reflns_Friedel_fraction_max 0.990
_reflns_number_gt 2004
_reflns_number_total 2122
_reflns_threshold_expression 'I > 2\s(I)'
_cod_data_source_file jo0c01090_si_002.cif
_cod_data_source_block mo_d8v19706_0m
_cod_depositor_comments 'Adding full bibliography for 4038508--4038509.cif.'
_cod_database_code 4038508
_shelx_space_group_comment
; 
The symmetry employed for this shelxl refinement is uniquely defined 
by the following loop, which should always be used as a source of 
symmetry information in preference to the above space-group names. 
They are only intended as comments. 
;
_shelx_estimated_absorpt_t_min 0.938
_shelx_estimated_absorpt_t_max 0.959
_shelxl_version_number 2013-4

loop_
_space_group_symop_operation_xyz
'x, y, z'
'-x+1/2, -y, z+1/2'
'-x, y+1/2, -z+1/2'
'x+1/2, -y+1/2, -z'

loop_
_atom_site_label
_atom_site_type_symbol
_atom_site_fract_x
_atom_site_fract_y
_atom_site_fract_z
_atom_site_U_iso_or_equiv
_atom_site_adp_type
_atom_site_occupancy
_atom_site_site_symmetry_order
_atom_site_calc_flag
_atom_site_refinement_flags_posn
_atom_site_refinement_flags_adp
_atom_site_refinement_flags_occupancy
_atom_site_disorder_assembly
_atom_site_disorder_group
Cl1 Cl 0.79798(8) 0.35253(7) 0.35102(3) 0.0580(2) Uani 1 1 d . . . . .
O1 O 0.8056(2) 0.63558(16) 0.47190(7) 0.0469(4) Uani 1 1 d . . . . .
O2 O 0.4923(2) 0.83433(16) 0.39636(8) 0.0429(4) Uani 1 1 d . . . . .
C1 C 0.5751(3) 0.3781(2) 0.38467(10) 0.0369(4) Uani 1 1 d . . . . .
C2 C 0.4807(4) 0.2361(3) 0.40210(12) 0.0484(6) Uani 1 1 d . . . . .
H2A H 0.5359 0.1340 0.3953 0.058 Uiso 1 1 calc R U . . .
C3 C 0.3042(4) 0.2461(3) 0.42968(13) 0.0536(6) Uani 1 1 d . . . . .
H3 H 0.2410 0.1511 0.4425 0.064 Uiso 1 1 calc R U . . .
C4 C 0.2228(3) 0.3969(3) 0.43798(11) 0.0488(5) Uani 1 1 d . . . . .
H4 H 0.1039 0.4045 0.4564 0.059 Uiso 1 1 calc R U . . .
C5 C 0.3173(3) 0.5376(2) 0.41907(10) 0.0398(5) Uani 1 1 d . . . . .
H5 H 0.2585 0.6387 0.4238 0.048 Uiso 1 1 calc R U . . .
C6 C 0.4978(3) 0.5340(2) 0.39316(9) 0.0319(4) Uani 1 1 d . . . . .
C7 C 0.5977(3) 0.6940(2) 0.37518(9) 0.0340(4) Uani 1 1 d . . . . .
C8 C 0.6260(3) 0.7139(3) 0.29441(10) 0.0481(6) Uani 1 1 d . . . . .
H8A H 0.6810 0.6143 0.2755 0.058 Uiso 1 1 calc R U . . .
H8B H 0.5067 0.7282 0.2717 0.058 Uiso 1 1 calc R U . . .
C9 C 0.7488(4) 0.8596(3) 0.27556(12) 0.0590(6) Uani 1 1 d . . . . .
H9A H 0.7695 0.8614 0.2245 0.071 Uiso 1 1 calc R U . . .
H9B H 0.6867 0.9609 0.2886 0.071 Uiso 1 1 calc R U . . .
C10 C 0.9322(4) 0.8504(4) 0.31349(13) 0.0646(7) Uani 1 1 d . . . . .
H10A H 1.0076 0.9440 0.3000 0.077 Uiso 1 1 calc R U . . .
H10B H 0.9966 0.7512 0.2991 0.077 Uiso 1 1 calc R U . . .
C11 C 0.9054(3) 0.8496(3) 0.39439(11) 0.0481(5) Uani 1 1 d . . . . .
H11A H 1.0243 0.8362 0.4174 0.058 Uiso 1 1 calc R U . . .
H11B H 0.8546 0.9546 0.4092 0.058 Uiso 1 1 calc R U . . .
C12 C 0.7783(3) 0.7139(2) 0.41807(10) 0.0360(4) Uani 1 1 d . . . . .
H2 H 0.462(4) 0.828(3) 0.4402(14) 0.066(8) Uiso 1 1 d . . . . .

loop_
_atom_site_aniso_label
_atom_site_aniso_U_11
_atom_site_aniso_U_22
_atom_site_aniso_U_33
_atom_site_aniso_U_23
_atom_site_aniso_U_13
_atom_site_aniso_U_12
Cl1 0.0478(3) 0.0507(3) 0.0754(4) -0.0157(3) 0.0067(3) 0.0117(3)
O1 0.0634(9) 0.0382(7) 0.0391(7) 0.0031(6) -0.0131(7) -0.0035(8)
O2 0.0546(9) 0.0290(7) 0.0450(9) 0.0024(6) 0.0047(7) 0.0098(7)
C1 0.0392(10) 0.0343(10) 0.0373(10) -0.0052(8) -0.0045(8) 0.0041(9)
C2 0.0620(15) 0.0303(10) 0.0530(13) 0.0001(9) -0.0109(11) 0.0052(11)
C3 0.0626(15) 0.0425(11) 0.0556(13) 0.0091(10) -0.0044(12) -0.0152(13)
C4 0.0441(11) 0.0556(13) 0.0468(11) 0.0006(10) 0.0019(10) -0.0070(12)
C5 0.0409(11) 0.0374(9) 0.0411(10) -0.0036(8) -0.0025(9) 0.0031(9)
C6 0.0385(11) 0.0301(9) 0.0270(9) -0.0016(7) -0.0035(8) 0.0029(8)
C7 0.0437(11) 0.0276(9) 0.0306(9) -0.0004(7) 0.0015(8) 0.0035(8)
C8 0.0646(14) 0.0493(12) 0.0304(10) 0.0026(9) -0.0011(10) -0.0005(12)
C9 0.0813(17) 0.0590(13) 0.0367(11) 0.0111(10) 0.0065(11) -0.0098(14)
C10 0.0648(15) 0.0700(16) 0.0589(14) 0.0077(13) 0.0194(12) -0.0124(15)
C11 0.0463(12) 0.0465(11) 0.0516(12) 0.0034(10) -0.0018(10) -0.0044(11)
C12 0.0440(11) 0.0293(8) 0.0347(9) -0.0053(7) 0.0012(8) 0.0044(9)

loop_
_atom_type_symbol
_atom_type_description
_atom_type_scat_dispersion_real
_atom_type_scat_dispersion_imag
_atom_type_scat_source
C C 0.0033 0.0016 'International Tables Vol C Tables 4.2.6.8 and 6.1.1.4'
H H 0.0000 0.0000 'International Tables Vol C Tables 4.2.6.8 and 6.1.1.4'
Cl Cl 0.1484 0.1585 'International Tables Vol C Tables 4.2.6.8 and 6.1.1.4'
O O 0.0106 0.0060 'International Tables Vol C Tables 4.2.6.8 and 6.1.1.4'

loop_
_geom_angle_atom_site_label_1
_geom_angle_atom_site_label_2
_geom_angle_atom_site_label_3
_geom_angle
_geom_angle_site_symmetry_1
_geom_angle_site_symmetry_3
_geom_angle_publ_flag
C7 O2 H2 111.1(18) . . ?
C2 C1 C6 122.31(19) . . ?
C2 C1 Cl1 116.31(16) . . ?
C6 C1 Cl1 121.38(15) . . ?
C1 C2 C3 119.8(2) . . ?
C1 C2 H2A 120.1 . . ?
C3 C2 H2A 120.1 . . ?
C4 C3 C2 119.6(2) . . ?
C4 C3 H3 120.2 . . ?
C2 C3 H3 120.2 . . ?
C3 C4 C5 120.0(2) . . ?
C3 C4 H4 120.0 . . ?
C5 C4 H4 120.0 . . ?
C4 C5 C6 122.46(19) . . ?
C4 C5 H5 118.8 . . ?
C6 C5 H5 118.8 . . ?
C5 C6 C1 115.80(18) . . ?
C5 C6 C7 120.21(16) . . ?
C1 C6 C7 123.99(17) . . ?
O2 C7 C6 111.46(15) . . ?
O2 C7 C8 105.10(16) . . ?
C6 C7 C8 111.77(16) . . ?
O2 C7 C12 102.93(14) . . ?
C6 C7 C12 112.09(15) . . ?
C8 C7 C12 112.94(17) . . ?
C9 C8 C7 112.88(18) . . ?
C9 C8 H8A 109.0 . . ?
C7 C8 H8A 109.0 . . ?
C9 C8 H8B 109.0 . . ?
C7 C8 H8B 109.0 . . ?
H8A C8 H8B 107.8 . . ?
C10 C9 C8 111.5(2) . . ?
C10 C9 H9A 109.3 . . ?
C8 C9 H9A 109.3 . . ?
C10 C9 H9B 109.3 . . ?
C8 C9 H9B 109.3 . . ?
H9A C9 H9B 108.0 . . ?
C9 C10 C11 110.8(2) . . ?
C9 C10 H10A 109.5 . . ?
C11 C10 H10A 109.5 . . ?
C9 C10 H10B 109.5 . . ?
C11 C10 H10B 109.5 . . ?
H10A C10 H10B 108.1 . . ?
C12 C11 C10 111.9(2) . . ?
C12 C11 H11A 109.2 . . ?
C10 C11 H11A 109.2 . . ?
C12 C11 H11B 109.2 . . ?
C10 C11 H11B 109.2 . . ?
H11A C11 H11B 107.9 . . ?
O1 C12 C11 122.18(19) . . ?
O1 C12 C7 121.20(18) . . ?
C11 C12 C7 116.19(17) . . ?

loop_
_geom_bond_atom_site_label_1
_geom_bond_atom_site_label_2
_geom_bond_distance
_geom_bond_site_symmetry_2
_geom_bond_publ_flag
Cl1 C1 1.746(2) . ?
O1 C12 1.210(2) . ?
O2 C7 1.430(2) . ?
O2 H2 0.85(3) . ?
C1 C2 1.381(3) . ?
C1 C6 1.395(3) . ?
C2 C3 1.381(4) . ?
C2 H2A 0.9300 . ?
C3 C4 1.370(3) . ?
C3 H3 0.9300 . ?
C4 C5 1.380(3) . ?
C4 H4 0.9300 . ?
C5 C6 1.394(3) . ?
C5 H5 0.9300 . ?
C6 C7 1.527(3) . ?
C7 C8 1.537(3) . ?
C7 C12 1.543(3) . ?
C8 C9 1.523(3) . ?
C8 H8A 0.9700 . ?
C8 H8B 0.9700 . ?
C9 C10 1.509(4) . ?
C9 H9A 0.9700 . ?
C9 H9B 0.9700 . ?
C10 C11 1.530(3) . ?
C10 H10A 0.9700 . ?
C10 H10B 0.9700 . ?
C11 C12 1.504(3) . ?
C11 H11A 0.9700 . ?
C11 H11B 0.9700 . ?

loop_
_geom_hbond_atom_site_label_D
_geom_hbond_atom_site_label_H
_geom_hbond_atom_site_label_A
_geom_hbond_distance_DH
_geom_hbond_distance_HA
_geom_hbond_distance_DA
_geom_hbond_angle_DHA
_geom_hbond_site_symmetry_A
C8 H8A Cl1 0.97 2.69 3.364(2) 126.7 .
C2 H2A O2 0.93 2.46 3.270(2) 146.0 1_545
C2 H2A O2 0.93 2.46 3.270(2) 146.0 1_545
C8 H8A Cl1 0.97 2.69 3.364(2) 126.7 .
O2 H2 O1 0.85(3) 2.02(3) 2.827(2) 157(3) 4_466

loop_
_geom_torsion_atom_site_label_1
_geom_torsion_atom_site_label_2
_geom_torsion_atom_site_label_3
_geom_torsion_atom_site_label_4
_geom_torsion
_geom_torsion_site_symmetry_1
_geom_torsion_site_symmetry_2
_geom_torsion_site_symmetry_3
_geom_torsion_site_symmetry_4
_geom_torsion_publ_flag
C6 C1 C2 C3 -0.7(3) . . . . ?
Cl1 C1 C2 C3 179.40(17) . . . . ?
C1 C2 C3 C4 1.4(3) . . . . ?
C2 C3 C4 C5 -0.2(3) . . . . ?
C3 C4 C5 C6 -1.9(3) . . . . ?
C4 C5 C6 C1 2.5(3) . . . . ?
C4 C5 C6 C7 -178.14(18) . . . . ?
C2 C1 C6 C5 -1.2(3) . . . . ?
Cl1 C1 C6 C5 178.65(14) . . . . ?
C2 C1 C6 C7 179.45(18) . . . . ?
Cl1 C1 C6 C7 -0.7(3) . . . . ?
C5 C6 C7 O2 6.9(2) . . . . ?
C1 C6 C7 O2 -173.81(17) . . . . ?
C5 C6 C7 C8 -110.4(2) . . . . ?
C1 C6 C7 C8 68.9(2) . . . . ?
C5 C6 C7 C12 121.68(19) . . . . ?
C1 C6 C7 C12 -59.0(2) . . . . ?
O2 C7 C8 C9 67.1(2) . . . . ?
C6 C7 C8 C9 -171.83(18) . . . . ?
C12 C7 C8 C9 -44.3(2) . . . . ?
C7 C8 C9 C10 54.7(3) . . . . ?
C8 C9 C10 C11 -59.7(3) . . . . ?
C9 C10 C11 C12 55.1(3) . . . . ?
C10 C11 C12 O1 141.0(2) . . . . ?
C10 C11 C12 C7 -46.4(3) . . . . ?
O2 C7 C12 O1 101.1(2) . . . . ?
C6 C7 C12 O1 -18.8(2) . . . . ?
C8 C7 C12 O1 -146.14(18) . . . . ?
O2 C7 C12 C11 -71.61(19) . . . . ?
C6 C7 C12 C11 168.51(16) . . . . ?
C8 C7 C12 C11 41.2(2) . . . . ?
